data_2226360
loop_
_publ_author_name
'Gowda, Ravikumar R.'
'Ramkumar, Venkatachalam'
'Chakraborty, Debashis'

_publ_section_title
;
 Triethylammonium 1,1'-binaphthyl-2,2'-diyl phosphate
;
_journal_coeditor_code BQ2208
_journal_issue 7
_journal_name_full 'Acta Crystallographica Section E'
_journal_page_first o1625
_journal_paper_doi 10.1107/S160053681002026X
_journal_volume 66
_journal_year 2010
_chemical_formula_iupac 'C6 H16 N+, C20 H12 O4 P -'
_chemical_formula_moiety 'C6 H16 N+, C20 H12 O4 P -'
_chemical_formula_sum 'C26 H28 N O4 P'
_chemical_formula_weight 449.46
_chemical_name_systematic
;
Triethylammonium 1,1'-binaphthyl-2,2'-diyl phosphate
;
_space_group_IT_number 19
_symmetry_cell_setting orthorhombic
_symmetry_space_group_name_Hall 'P 2ac 2ab'
_symmetry_space_group_name_H-M 'P 21 21 21'
_atom_sites_solution_hydrogens geom
_atom_sites_solution_primary direct
_atom_sites_solution_secondary difmap
_audit_creation_method SHELXL-97
_cell_angle_alpha 90.00
_cell_angle_beta 90.00
_cell_angle_gamma 90.00
_cell_formula_units_Z 4
_cell_length_a 8.4605(2)
_cell_length_b 13.3603(4)
_cell_length_c 20.5688(7)
_cell_measurement_reflns_used 7503
_cell_measurement_temperature 298(2)
_cell_measurement_theta_max 27.92
_cell_measurement_theta_min 2.50
_cell_volume 2324.99(12)
_computing_cell_refinement 'APEX2 and SAINT-Plus (Bruker, 2004)'
_computing_data_collection 'APEX2 (Bruker, 2004)'
_computing_data_reduction 'SAINT-Plus and XPREP (Bruker, 2004)'
_computing_molecular_graphics 'ORTEP-3 (Farrugia, 1997)'
_computing_publication_material 'SHELXL97 (Sheldrick, 2008)'
_computing_structure_refinement 'SHELXL97 (Sheldrick, 2008)'
_computing_structure_solution 'SHELXS97 (Sheldrick, 2008)'
_diffrn_ambient_temperature 298(2)
_diffrn_measured_fraction_theta_full 0.983
_diffrn_measured_fraction_theta_max 0.983
_diffrn_measurement_device_type 'Bruker APEXII CCD area-detector'
_diffrn_measurement_method 'phi and omega scans'
_diffrn_radiation_monochromator graphite
_diffrn_radiation_source 'fine-focus sealed tube'
_diffrn_radiation_type MoK\a
_diffrn_radiation_wavelength 0.71073
_diffrn_reflns_av_R_equivalents 0.0278
_diffrn_reflns_av_sigmaI/netI 0.0244
_diffrn_reflns_limit_h_max 10
_diffrn_reflns_limit_h_min -10
_diffrn_reflns_limit_k_max 15
_diffrn_reflns_limit_k_min -17
_diffrn_reflns_limit_l_max 27
_diffrn_reflns_limit_l_min -27
_diffrn_reflns_number 30327
_diffrn_reflns_theta_full 28.25
_diffrn_reflns_theta_max 28.25
_diffrn_reflns_theta_min 2.50
_exptl_absorpt_coefficient_mu 0.151
_exptl_absorpt_correction_T_max 0.9676
_exptl_absorpt_correction_T_min 0.9534
_exptl_absorpt_correction_type multi-scan
_exptl_absorpt_process_details '(SADABS; Bruker, 1999)'
_exptl_crystal_colour white
_exptl_crystal_density_diffrn 1.284
_exptl_crystal_density_method 'not measured'
_exptl_crystal_description block
_exptl_crystal_F_000 952
_exptl_crystal_size_max 0.32
_exptl_crystal_size_mid 0.27
_exptl_crystal_size_min 0.22
_refine_diff_density_max 0.542
_refine_diff_density_min -0.305
_refine_ls_abs_structure_details 'Flack (1983)'
_refine_ls_abs_structure_Flack 0.50(10)
_refine_ls_extinction_coef 0.000
_refine_ls_extinction_expression Fc^*^=kFc[1+0.001xFc^2^\l^3^/sin(2\q)]^-1/4^
_refine_ls_extinction_method 'SHELXL97 (Sheldrick, 2008)'
_refine_ls_goodness_of_fit_ref 1.042
_refine_ls_hydrogen_treatment mixed
_refine_ls_matrix_type full
_refine_ls_number_parameters 297
_refine_ls_number_reflns 5561
_refine_ls_number_restraints 0
_refine_ls_restrained_S_all 1.042
_refine_ls_R_factor_all 0.0517
_refine_ls_R_factor_gt 0.0430
_refine_ls_shift/su_max 0.000
_refine_ls_shift/su_mean 0.000
_refine_ls_structure_factor_coef Fsqd
_refine_ls_weighting_details 'calc w=1/[\s^2^(Fo^2^)+(0.0768P)^2^+0.3083P] where P=(Fo^2^+2Fc^2^)/3'
_refine_ls_weighting_scheme calc
_refine_ls_wR_factor_gt 0.1144
_refine_ls_wR_factor_ref 0.1209
_reflns_number_gt 4823
_reflns_number_total 5561
_reflns_threshold_expression I>2sigma(I)
_cod_data_source_file bq2208.cif
_cod_data_source_block I
_cod_original_sg_symbol_Hall 'P 2ac 2ab '
_cod_database_code 2226360
_cod_database_fobs_code 2226360

loop_
_symmetry_equiv_pos_as_xyz
'x, y, z'
'-x+1/2, -y, z+1/2'
'-x, y+1/2, -z+1/2'
'x+1/2, -y+1/2, -z'

loop_
_atom_site_type_symbol
_atom_site_label
_atom_site_fract_x
_atom_site_fract_y
_atom_site_fract_z
_atom_site_U_iso_or_equiv
_atom_site_adp_type
_atom_site_calc_flag
_atom_site_refinement_flags
_atom_site_occupancy
_atom_site_disorder_assembly
_atom_site_disorder_group
C C1 0.9569(2) -0.09228(15) 0.66118(9) 0.0337(4) Uani d . 1 . .
C C2 1.0264(3) -0.18489(16) 0.67555(11) 0.0431(5) Uani d . 1 . .
H H2 0.9953 -0.2203 0.7123 0.052 Uiso calc R 1 . .
C C3 1.1397(3) -0.22298(15) 0.63547(12) 0.0475(5) Uani d . 1 . .
H H3 1.1837 -0.2853 0.6444 0.057 Uiso calc R 1 . .
C C4 1.1909(3) -0.16849(15) 0.58042(10) 0.0423(5) Uani d . 1 . .
C C5 1.3154(3) -0.2041(2) 0.54033(13) 0.0600(7) Uani d . 1 . .
H H5 1.3603 -0.2662 0.5489 0.072 Uiso calc R 1 . .
C C6 1.3702(4) -0.1483(2) 0.48930(14) 0.0677(8) Uani d . 1 . .
H H6 1.4518 -0.1728 0.4635 0.081 Uiso calc R 1 . .
C C7 1.3040(3) -0.0549(2) 0.47599(11) 0.0546(6) Uani d . 1 . .
H H7 1.3435 -0.0165 0.4419 0.065 Uiso calc R 1 . .
C C8 1.1824(3) -0.01962(17) 0.51244(9) 0.0410(5) Uani d . 1 . .
H H8 1.1381 0.0421 0.5021 0.049 Uiso calc R 1 . .
C C9 1.1211(2) -0.07409(14) 0.56575(9) 0.0323(4) Uani d . 1 . .
C C10 0.9960(2) -0.03785(14) 0.60657(8) 0.0298(4) Uani d . 1 . .
C C11 0.9160(2) 0.05934(13) 0.59444(8) 0.0283(4) Uani d . 1 . .
C C12 0.8330(2) 0.07958(14) 0.53500(8) 0.0309(4) Uani d . 1 . .
C C13 0.8099(3) 0.00551(16) 0.48651(10) 0.0408(5) Uani d . 1 . .
H H13 0.8506 -0.0584 0.4928 0.049 Uiso calc R 1 . .
C C14 0.7289(3) 0.0268(2) 0.43082(10) 0.0518(6) Uani d . 1 . .
H H14 0.7143 -0.0229 0.3997 0.062 Uiso calc R 1 . .
C C15 0.6676(3) 0.1229(2) 0.42019(11) 0.0576(7) Uani d . 1 . .
H H15 0.6153 0.1371 0.3815 0.069 Uiso calc R 1 . .
C C16 0.6841(3) 0.19519(19) 0.46587(11) 0.0506(6) Uani d . 1 . .
H H16 0.6415 0.2583 0.4585 0.061 Uiso calc R 1 . .
C C17 0.7658(3) 0.17582(15) 0.52499(9) 0.0368(4) Uani d . 1 . .
C C18 0.7767(3) 0.24789(15) 0.57516(10) 0.0432(5) Uani d . 1 . .
H H18 0.7358 0.3116 0.5684 0.052 Uiso calc R 1 . .
C C19 0.8456(2) 0.22598(15) 0.63296(10) 0.0368(4) Uani d . 1 . .
H H19 0.8485 0.2734 0.6660 0.044 Uiso calc R 1 . .
C C20 0.9126(2) 0.13082(14) 0.64237(8) 0.0291(4) Uani d . 1 . .
C C21 0.4505(5) 0.0741(4) 0.64124(17) 0.1067(15) Uani d . 1 . .
H H21A 0.5583 0.0913 0.6504 0.160 Uiso calc R 1 . .
H H21B 0.3883 0.1340 0.6381 0.160 Uiso calc R 1 . .
H H21C 0.4454 0.0383 0.6008 0.160 Uiso calc R 1 . .
C C22 0.3853(4) 0.0076(3) 0.69635(16) 0.0853(10) Uani d . 1 . .
H H22A 0.2711 0.0039 0.6928 0.102 Uiso calc R 1 . .
H H22B 0.4271 -0.0597 0.6917 0.102 Uiso calc R 1 . .
C C23 0.4903(4) -0.1247(2) 0.8033(2) 0.0832(10) Uani d . 1 . .
H H23A 0.5959 -0.1078 0.7903 0.125 Uiso calc R 1 . .
H H23B 0.4408 -0.1636 0.7698 0.125 Uiso calc R 1 . .
H H23C 0.4936 -0.1629 0.8428 0.125 Uiso calc R 1 . .
C C24 0.3995(4) -0.0330(2) 0.81405(17) 0.0715(8) Uani d . 1 . .
H H24A 0.4278 -0.0052 0.8560 0.086 Uiso calc R 1 . .
H H24B 0.2879 -0.0494 0.8152 0.086 Uiso calc R 1 . .
C C25 0.4079(4) 0.1960(3) 0.83499(17) 0.0788(9) Uani d . 1 . .
H H25A 0.5187 0.2078 0.8285 0.118 Uiso calc R 1 . .
H H25B 0.3927 0.1586 0.8744 0.118 Uiso calc R 1 . .
H H25C 0.3536 0.2589 0.8382 0.118 Uiso calc R 1 . .
C C26 0.3437(3) 0.1379(3) 0.77885(19) 0.0791(9) Uani d . 1 . .
H H26A 0.2352 0.1200 0.7887 0.095 Uiso calc R 1 . .
H H26B 0.3415 0.1816 0.7412 0.095 Uiso calc R 1 . .
N N1 0.4281(2) 0.04695(16) 0.76106(11) 0.0490(5) Uani d . 1 . .
O O1 0.84192(17) -0.05577(10) 0.70278(6) 0.0372(3) Uani d . 1 . .
O O2 0.98292(15) 0.11072(10) 0.70184(6) 0.0308(3) Uani d . 1 . .
O O3 1.01033(17) 0.00302(13) 0.79917(7) 0.0491(4) Uani d . 1 . .
O O4 0.74028(17) 0.08038(13) 0.77268(7) 0.0451(4) Uani d . 1 . .
P P1 0.89188(6) 0.03523(4) 0.75172(2) 0.03329(13) Uani d . 1 . .
H H1N 0.529(4) 0.0593(18) 0.7609(12) 0.044(7) Uiso d . 1 . .

loop_
_atom_site_aniso_label
_atom_site_aniso_U_11
_atom_site_aniso_U_22
_atom_site_aniso_U_33
_atom_site_aniso_U_12
_atom_site_aniso_U_13
_atom_site_aniso_U_23
C1 0.0328(10) 0.0342(10) 0.0342(9) -0.0053(8) -0.0050(8) -0.0002(7)
C2 0.0506(13) 0.0361(10) 0.0424(10) -0.0078(10) -0.0115(10) 0.0096(9)
C3 0.0560(15) 0.0293(10) 0.0573(12) 0.0071(10) -0.0186(11) 0.0003(9)
C4 0.0451(13) 0.0371(11) 0.0446(11) 0.0090(9) -0.0150(10) -0.0086(8)
C5 0.0611(17) 0.0540(14) 0.0649(16) 0.0286(13) -0.0112(13) -0.0187(12)
C6 0.0567(18) 0.090(2) 0.0565(15) 0.0292(15) 0.0067(13) -0.0209(14)
C7 0.0493(14) 0.0724(17) 0.0421(12) 0.0084(12) 0.0076(10) -0.0062(10)
C8 0.0397(12) 0.0492(12) 0.0341(9) 0.0076(9) 0.0003(8) -0.0012(8)
C9 0.0336(10) 0.0330(9) 0.0303(8) 0.0042(8) -0.0060(7) -0.0057(7)
C10 0.0314(10) 0.0295(8) 0.0285(8) -0.0011(8) -0.0059(7) -0.0013(7)
C11 0.0272(9) 0.0312(9) 0.0266(8) 0.0016(7) 0.0007(7) -0.0001(6)
C12 0.0300(10) 0.0345(9) 0.0281(8) 0.0037(8) -0.0001(7) -0.0002(7)
C13 0.0452(13) 0.0416(11) 0.0355(10) 0.0086(9) -0.0082(9) -0.0055(8)
C14 0.0579(15) 0.0613(14) 0.0363(10) 0.0111(12) -0.0154(10) -0.0122(10)
C15 0.0617(16) 0.0760(17) 0.0351(11) 0.0244(14) -0.0169(11) -0.0014(11)
C16 0.0550(15) 0.0526(13) 0.0443(12) 0.0177(11) -0.0136(11) 0.0031(10)
C17 0.0364(11) 0.0393(10) 0.0347(9) 0.0072(9) -0.0023(8) 0.0025(8)
C18 0.0501(13) 0.0339(10) 0.0456(11) 0.0124(9) 0.0008(10) 0.0005(8)
C19 0.0387(11) 0.0341(9) 0.0375(9) 0.0034(8) 0.0028(8) -0.0092(8)
C20 0.0251(9) 0.0348(9) 0.0275(8) -0.0043(7) 0.0019(7) -0.0002(7)
C21 0.106(3) 0.148(4) 0.066(2) -0.055(3) -0.031(2) 0.016(2)
C22 0.0621(19) 0.124(3) 0.0700(19) -0.028(2) -0.0083(16) -0.0116(19)
C23 0.066(2) 0.0684(19) 0.115(3) -0.0038(17) 0.019(2) 0.0201(19)
C24 0.0518(16) 0.081(2) 0.0814(19) -0.0096(16) 0.0100(15) 0.0077(16)
C25 0.067(2) 0.080(2) 0.090(2) -0.0061(17) 0.0116(18) -0.0214(18)
C26 0.0399(14) 0.0747(19) 0.123(3) -0.0043(14) -0.0115(17) -0.0150(19)
N1 0.0287(10) 0.0563(11) 0.0620(12) -0.0120(8) -0.0041(8) -0.0065(9)
O1 0.0352(7) 0.0421(8) 0.0344(7) -0.0118(6) 0.0018(6) 0.0011(5)
O2 0.0270(7) 0.0402(7) 0.0253(6) -0.0071(6) -0.0016(5) -0.0022(5)
O3 0.0333(8) 0.0790(11) 0.0349(7) -0.0104(8) -0.0052(6) 0.0127(7)
O4 0.0269(7) 0.0676(10) 0.0408(7) -0.0058(7) 0.0043(6) -0.0114(7)
P1 0.0237(2) 0.0516(3) 0.0245(2) -0.0080(2) 0.00039(18) -0.0002(2)

loop_
_atom_type_symbol
_atom_type_description
_atom_type_scat_dispersion_real
_atom_type_scat_dispersion_imag
_atom_type_scat_source
C C 0.0033 0.0016 'International Tables Vol C Tables 4.2.6.8 and 6.1.1.4'
H H 0.0000 0.0000 'International Tables Vol C Tables 4.2.6.8 and 6.1.1.4'
N N 0.0061 0.0033 'International Tables Vol C Tables 4.2.6.8 and 6.1.1.4'
O O 0.0106 0.0060 'International Tables Vol C Tables 4.2.6.8 and 6.1.1.4'
P P 0.1023 0.0942 'International Tables Vol C Tables 4.2.6.8 and 6.1.1.4'

loop_
_geom_angle_atom_site_label_1
_geom_angle_atom_site_label_2
_geom_angle_atom_site_label_3
_geom_angle_site_symmetry_1
_geom_angle_site_symmetry_3
_geom_angle
_geom_angle_publ_flag
C10 C1 O1 . . 119.10(18) ?
C10 C1 C2 . . 122.5(2) ?
O1 C1 C2 . . 118.39(18) ?
C3 C2 C1 . . 119.8(2) ?
C3 C2 H2 . . 120.1 ?
C1 C2 H2 . . 120.1 ?
C2 C3 C4 . . 120.50(19) ?
C2 C3 H3 . . 119.7 ?
C4 C3 H3 . . 119.7 ?
C3 C4 C5 . . 121.3(2) ?
C3 C4 C9 . . 119.9(2) ?
C5 C4 C9 . . 118.8(2) ?
C6 C5 C4 . . 121.0(2) ?
C6 C5 H5 . . 119.5 ?
C4 C5 H5 . . 119.5 ?
C5 C6 C7 . . 120.1(2) ?
C5 C6 H6 . . 120.0 ?
C7 C6 H6 . . 120.0 ?
C8 C7 C6 . . 120.4(3) ?
C8 C7 H7 . . 119.8 ?
C6 C7 H7 . . 119.8 ?
C7 C8 C9 . . 121.8(2) ?
C7 C8 H8 . . 119.1 ?
C9 C8 H8 . . 119.1 ?
C8 C9 C4 . . 117.86(19) ?
C8 C9 C10 . . 123.39(17) ?
C4 C9 C10 . . 118.73(18) ?
C1 C10 C9 . . 118.40(17) ?
C1 C10 C11 . . 119.26(17) ?
C9 C10 C11 . . 122.20(16) ?
C20 C11 C12 . . 118.06(16) ?
C20 C11 C10 . . 119.80(15) ?
C12 C11 C10 . . 122.05(16) ?
C13 C12 C17 . . 118.33(17) ?
C13 C12 C11 . . 122.32(17) ?
C17 C12 C11 . . 119.31(17) ?
C14 C13 C12 . . 120.9(2) ?
C14 C13 H13 . . 119.5 ?
C12 C13 H13 . . 119.5 ?
C13 C14 C15 . . 120.5(2) ?
C13 C14 H14 . . 119.8 ?
C15 C14 H14 . . 119.8 ?
C16 C15 C14 . . 120.4(2) ?
C16 C15 H15 . . 119.8 ?
C14 C15 H15 . . 119.8 ?
C15 C16 C17 . . 120.9(2) ?
C15 C16 H16 . . 119.6 ?
C17 C16 H16 . . 119.6 ?
C18 C17 C12 . . 118.96(17) ?
C18 C17 C16 . . 122.1(2) ?
C12 C17 C16 . . 118.87(19) ?
C19 C18 C17 . . 121.39(18) ?
C19 C18 H18 . . 119.3 ?
C17 C18 H18 . . 119.3 ?
C18 C19 C20 . . 119.30(18) ?
C18 C19 H19 . . 120.3 ?
C20 C19 H19 . . 120.3 ?
C11 C20 O2 . . 119.33(16) ?
C11 C20 C19 . . 122.59(17) ?
O2 C20 C19 . . 118.03(16) ?
C22 C21 H21A . . 109.5 ?
C22 C21 H21B . . 109.5 ?
H21A C21 H21B . . 109.5 ?
C22 C21 H21C . . 109.5 ?
H21A C21 H21C . . 109.5 ?
H21B C21 H21C . . 109.5 ?
N1 C22 C21 . . 111.7(3) ?
N1 C22 H22A . . 109.3 ?
C21 C22 H22A . . 109.3 ?
N1 C22 H22B . . 109.3 ?
C21 C22 H22B . . 109.3 ?
H22A C22 H22B . . 107.9 ?
C24 C23 H23A . . 109.5 ?
C24 C23 H23B . . 109.5 ?
H23A C23 H23B . . 109.5 ?
C24 C23 H23C . . 109.5 ?
H23A C23 H23C . . 109.5 ?
H23B C23 H23C . . 109.5 ?
C23 C24 N1 . . 113.0(2) ?
C23 C24 H24A . . 109.0 ?
N1 C24 H24A . . 109.0 ?
C23 C24 H24B . . 109.0 ?
N1 C24 H24B . . 109.0 ?
H24A C24 H24B . . 107.8 ?
C26 C25 H25A . . 109.5 ?
C26 C25 H25B . . 109.5 ?
H25A C25 H25B . . 109.5 ?
C26 C25 H25C . . 109.5 ?
H25A C25 H25C . . 109.5 ?
H25B C25 H25C . . 109.5 ?
N1 C26 C25 . . 116.7(3) ?
N1 C26 H26A . . 108.1 ?
C25 C26 H26A . . 108.1 ?
N1 C26 H26B . . 108.1 ?
C25 C26 H26B . . 108.1 ?
H26A C26 H26B . . 107.3 ?
C26 N1 C22 . . 113.8(3) ?
C26 N1 C24 . . 108.8(2) ?
C22 N1 C24 . . 110.6(2) ?
C26 N1 H1N . . 108.9(16) ?
C22 N1 H1N . . 107.8(17) ?
C24 N1 H1N . . 106.7(16) ?
C1 O1 P1 . . 117.46(12) ?
C20 O2 P1 . . 118.16(11) ?
O3 P1 O4 . . 121.23(9) ?
O3 P1 O2 . . 106.13(8) ?
O4 P1 O2 . . 109.87(9) ?
O3 P1 O1 . . 111.67(9) ?
O4 P1 O1 . . 104.96(8) ?
O2 P1 O1 . . 101.22(7) ?

loop_
_geom_bond_atom_site_label_1
_geom_bond_atom_site_label_2
_geom_bond_site_symmetry_2
_geom_bond_distance
_geom_bond_publ_flag
C1 C10 . 1.378(3) ?
C1 O1 . 1.385(2) ?
C1 C2 . 1.401(3) ?
C2 C3 . 1.363(4) ?
C2 H2 . 0.9300 ?
C3 C4 . 1.414(3) ?
C3 H3 . 0.9300 ?
C4 C5 . 1.419(3) ?
C4 C9 . 1.425(3) ?
C5 C6 . 1.368(4) ?
C5 H5 . 0.9300 ?
C6 C7 . 1.396(4) ?
C6 H6 . 0.9300 ?
C7 C8 . 1.358(3) ?
C7 H7 . 0.9300 ?
C8 C9 . 1.415(3) ?
C8 H8 . 0.9300 ?
C9 C10 . 1.435(3) ?
C10 C11 . 1.485(3) ?
C11 C20 . 1.373(2) ?
C11 C12 . 1.436(2) ?
C12 C13 . 1.418(3) ?
C12 C17 . 1.421(3) ?
C13 C14 . 1.365(3) ?
C13 H13 . 0.9300 ?
C14 C15 . 1.402(3) ?
C14 H14 . 0.9300 ?
C15 C16 . 1.355(3) ?
C15 H15 . 0.9300 ?
C16 C17 . 1.422(3) ?
C16 H16 . 0.9300 ?
C17 C18 . 1.414(3) ?
C18 C19 . 1.356(3) ?
C18 H18 . 0.9300 ?
C19 C20 . 1.405(3) ?
C19 H19 . 0.9300 ?
C20 O2 . 1.386(2) ?
C21 C22 . 1.542(5) ?
C21 H21A . 0.9600 ?
C21 H21B . 0.9600 ?
C21 H21C . 0.9600 ?
C22 N1 . 1.476(4) ?
C22 H22A . 0.9700 ?
C22 H22B . 0.9700 ?
C23 C24 . 1.463(4) ?
C23 H23A . 0.9600 ?
C23 H23B . 0.9600 ?
C23 H23C . 0.9600 ?
C24 N1 . 1.545(4) ?
C24 H24A . 0.9700 ?
C24 H24B . 0.9700 ?
C25 C26 . 1.494(4) ?
C25 H25A . 0.9600 ?
C25 H25B . 0.9600 ?
C25 H25C . 0.9600 ?
C26 N1 . 1.456(4) ?
C26 H26A . 0.9700 ?
C26 H26B . 0.9700 ?
N1 H1N . 0.87(3) ?
O1 P1 . 1.6340(14) ?
O2 P1 . 1.6319(13) ?
O3 P1 . 1.4636(15) ?
O4 P1 . 1.4815(16) ?

loop_
_geom_hbond_atom_site_label_D
_geom_hbond_atom_site_label_H
_geom_hbond_atom_site_label_A
_geom_hbond_site_symmetry_A
_geom_hbond_distance_DH
_geom_hbond_distance_HA
_geom_hbond_distance_DA
_geom_hbond_angle_DHA
N1 H1N O4 1_555 0.87(3) 1.83(3) 2.689(2) 172(2)
C24 H24B O3 1_455 0.97 2.47 3.342(4) 149
C26 H26A O3 1_455 0.97 2.47 3.373(3) 155

loop_
_geom_torsion_atom_site_label_1
_geom_torsion_atom_site_label_2
_geom_torsion_atom_site_label_3
_geom_torsion_atom_site_label_4
_geom_torsion_site_symmetry_1
_geom_torsion_site_symmetry_2
_geom_torsion_site_symmetry_3
_geom_torsion_site_symmetry_4
_geom_torsion
_geom_torsion_publ_flag
C10 C1 C2 C3 . . . . 1.5(3) ?
O1 C1 C2 C3 . . . . 179.86(19) ?
C1 C2 C3 C4 . . . . 1.8(3) ?
C2 C3 C4 C5 . . . . 176.2(2) ?
C2 C3 C4 C9 . . . . -1.5(3) ?
C3 C4 C5 C6 . . . . -176.3(2) ?
C9 C4 C5 C6 . . . . 1.4(4) ?
C4 C5 C6 C7 . . . . 0.1(4) ?
C5 C6 C7 C8 . . . . -1.6(4) ?
C6 C7 C8 C9 . . . . 1.7(4) ?
C7 C8 C9 C4 . . . . -0.2(3) ?
C7 C8 C9 C10 . . . . 178.0(2) ?
C3 C4 C9 C8 . . . . 176.4(2) ?
C5 C4 C9 C8 . . . . -1.3(3) ?
C3 C4 C9 C10 . . . . -1.9(3) ?
C5 C4 C9 C10 . . . . -179.6(2) ?
O1 C1 C10 C9 . . . . 176.82(16) ?
C2 C1 C10 C9 . . . . -4.8(3) ?
O1 C1 C10 C11 . . . . 1.1(3) ?
C2 C1 C10 C11 . . . . 179.47(18) ?
C8 C9 C10 C1 . . . . -173.24(18) ?
C4 C9 C10 C1 . . . . 4.9(3) ?
C8 C9 C10 C11 . . . . 2.3(3) ?
C4 C9 C10 C11 . . . . -179.53(17) ?
C1 C10 C11 C20 . . . . 52.0(3) ?
C9 C10 C11 C20 . . . . -123.5(2) ?
C1 C10 C11 C12 . . . . -124.3(2) ?
C9 C10 C11 C12 . . . . 60.2(3) ?
C20 C11 C12 C13 . . . . -170.67(19) ?
C10 C11 C12 C13 . . . . 5.7(3) ?
C20 C11 C12 C17 . . . . 6.8(3) ?
C10 C11 C12 C17 . . . . -176.80(18) ?
C17 C12 C13 C14 . . . . 1.7(3) ?
C11 C12 C13 C14 . . . . 179.3(2) ?
C12 C13 C14 C15 . . . . 0.5(4) ?
C13 C14 C15 C16 . . . . -1.8(4) ?
C14 C15 C16 C17 . . . . 1.0(4) ?
C13 C12 C17 C18 . . . . 174.9(2) ?
C11 C12 C17 C18 . . . . -2.7(3) ?
C13 C12 C17 C16 . . . . -2.6(3) ?
C11 C12 C17 C16 . . . . 179.8(2) ?
C15 C16 C17 C18 . . . . -176.1(3) ?
C15 C16 C17 C12 . . . . 1.3(4) ?
C12 C17 C18 C19 . . . . -2.0(3) ?
C16 C17 C18 C19 . . . . 175.4(2) ?
C17 C18 C19 C20 . . . . 2.3(3) ?
C12 C11 C20 O2 . . . . 175.82(16) ?
C10 C11 C20 O2 . . . . -0.6(3) ?
C12 C11 C20 C19 . . . . -6.7(3) ?
C10 C11 C20 C19 . . . . 176.85(18) ?
C18 C19 C20 C11 . . . . 2.2(3) ?
C18 C19 C20 O2 . . . . 179.68(19) ?
C25 C26 N1 C22 . . . . -165.1(3) ?
C25 C26 N1 C24 . . . . 71.1(3) ?
C21 C22 N1 C26 . . . . 71.5(4) ?
C21 C22 N1 C24 . . . . -165.7(3) ?
C23 C24 N1 C26 . . . . -175.3(3) ?
C23 C24 N1 C22 . . . . 59.1(4) ?
C10 C1 O1 P1 . . . . -76.8(2) ?
C2 C1 O1 P1 . . . . 104.78(18) ?
C11 C20 O2 P1 . . . . -74.93(19) ?
C19 C20 O2 P1 . . . . 107.47(18) ?
C20 O2 P1 O3 . . . . 162.56(13) ?
C20 O2 P1 O4 . . . . -64.72(14) ?
C20 O2 P1 O1 . . . . 45.86(14) ?
C1 O1 P1 O3 . . . . -65.43(15) ?
C1 O1 P1 O4 . . . . 161.44(14) ?
C1 O1 P1 O2 . . . . 47.12(14) ?

loop_
_cod_related_entry_id
_cod_related_entry_database
_cod_related_entry_code
1 ChemSpider 30656105
